data_2023156
loop_
_publ_author_name
'N&#xe4;ther, Christian'
'Jess, Inke'

_publ_section_title
;
 Syntheses and crystal structures of the five- and sixfold coordinated
 complexes diiso-seleno-cyanato-tris-(2-methyl-pyridine
 <i>N</i>-oxide)cobalt(II) and
 diiso-seleno-cyanato-tetra-kis-(2-methyl-pyridine
 <i>N</i>-oxide)cobalt(II).
;
_journal_coeditor_code HB8098
_journal_issue 'Pt 7'
_journal_name_full 'Acta crystallographica. Section E, Crystallographic communications'
_journal_page_first 704
_journal_page_last 708
_journal_paper_doi 10.1107/S2056989024005073
_journal_volume 80
_journal_year 2024
_chemical_formula_iupac '[Co (N C Se)2 (C6 H7 N1 O1)4]'
_chemical_formula_moiety 'C26 H28 Co N6 O4 Se2'
_chemical_formula_sum 'C26 H28 Co N6 O4 Se2'
_chemical_formula_weight 705.39
_chemical_name_systematic
;
Diisoselenocyanatotetrakis(2-methylpyridine <i>N</i>-oxide)cobalt(II)
;
_space_group_crystal_system monoclinic
_space_group_IT_number 14
_space_group_name_Hall '-P 2yn'
_space_group_name_H-M_alt 'P 1 21/n 1'
_atom_sites_solution_hydrogens geom
_atom_sites_solution_primary dual
_audit_creation_method
;
Olex2 1.3-ac4
(compiled 2020.03.28 svn.rd84adfe8 for Rigaku Oxford Diffraction, GUI svn.r6032)
;
_cell_angle_alpha 90
_cell_angle_beta 104.2170(10)
_cell_angle_gamma 90
_cell_formula_units_Z 8
_cell_length_a 9.38250(10)
_cell_length_b 39.9164(3)
_cell_length_c 15.99200(10)
_cell_measurement_reflns_used 27892
_cell_measurement_temperature 100.15
_cell_measurement_theta_max 79.0820
_cell_measurement_theta_min 3.0480
_cell_volume 5805.82(9)
_computing_cell_refinement
;
CrysAlisPro 1.171.42.87a (Rigaku OD, 2023)
;
_computing_data_collection
;
CrysAlisPro 1.171.42.87a (Rigaku OD, 2023)
;
_computing_data_reduction
;
CrysAlisPro 1.171.42.87a (Rigaku OD, 2023)
;
_computing_molecular_graphics
;
Olex2 1.3-ac4 (Dolomanov et al., 2009)
;
_computing_publication_material
;
Olex2 1.3-ac4 (Dolomanov et al., 2009)
;
_computing_structure_refinement
;
<i>SHELXL2016/6</i> (Sheldrick, 2015b)
;
_computing_structure_solution
;
<i>SHELXT</i> (Sheldrick, 2015a)
;
_diffrn_ambient_temperature 100.15
_diffrn_detector 'Hybrid Pixel Array Detector'
_diffrn_detector_area_resol_mean 10.0000
_diffrn_measured_fraction_theta_full 0.983
_diffrn_measured_fraction_theta_max 0.939
_diffrn_measurement_device 'four-circle diffractometer'
_diffrn_measurement_device_type 'XtaLAB Synergy, Dualflex, HyPix'
_diffrn_measurement_method '\w scans'
_diffrn_radiation_monochromator mirror
_diffrn_radiation_probe x-ray
_diffrn_radiation_type 'Cu K\a'
_diffrn_radiation_wavelength 1.54184
_diffrn_reflns_av_R_equivalents 0.0203
_diffrn_reflns_av_unetI/netI 0.0138
_diffrn_reflns_limit_h_max 11
_diffrn_reflns_limit_h_min -7
_diffrn_reflns_limit_k_max 50
_diffrn_reflns_limit_k_min -49
_diffrn_reflns_limit_l_max 20
_diffrn_reflns_limit_l_min -20
_diffrn_reflns_number 41815
_diffrn_reflns_theta_full 67.684
_diffrn_reflns_theta_max 80.412
_diffrn_reflns_theta_min 2.214
_diffrn_source 'micro-focus sealed X-ray tube'
_exptl_absorpt_coefficient_mu 7.856
_exptl_absorpt_correction_T_max 0.59636
_exptl_absorpt_correction_T_min 0.48904
_exptl_absorpt_correction_type multi-scan
_exptl_absorpt_process_details
;
(CrysAlisPro; Rigaku OD, 2023)
;
_exptl_crystal_colour pink
_exptl_crystal_density_diffrn 1.614
_exptl_crystal_description block
_exptl_crystal_F_000 2824
_exptl_crystal_size_max 0.16
_exptl_crystal_size_mid 0.14
_exptl_crystal_size_min 0.12
_refine_diff_density_max 1.760
_refine_diff_density_min -0.671
_refine_ls_extinction_method none
_refine_ls_goodness_of_fit_ref 1.046
_refine_ls_hydrogen_treatment constr
_refine_ls_matrix_type full
_refine_ls_number_parameters 711
_refine_ls_number_reflns 11937
_refine_ls_number_restraints 0
_refine_ls_restrained_S_all 1.046
_refine_ls_R_factor_all 0.0402
_refine_ls_R_factor_gt 0.0379
_refine_ls_shift/su_max 0.003
_refine_ls_shift/su_mean 0.000
_refine_ls_structure_factor_coef Fsqd
_refine_ls_weighting_details 'w=1/[\s^2^(Fo^2^)+(0.0611P)^2^+6.3002P] where P=(Fo^2^+2Fc^2^)/3'
_refine_ls_weighting_scheme calc
_refine_ls_wR_factor_gt 0.1068
_refine_ls_wR_factor_ref 0.1085
_reflns_number_gt 11197
_reflns_number_total 11937
_reflns_threshold_expression 'I > 2\s(I)'
_cod_data_source_file hb8098.cif
_cod_data_source_block 2
_cod_depositor_comments 'Adding full bibliography for 2023156--2023157.cif.'
_cod_database_code 2023156
_shelx_space_group_comment
;
The symmetry employed for this shelxl refinement is uniquely defined
by the following loop, which should always be used as a source of
symmetry information in preference to the above space-group names.
They are only intended as comments.
;

loop_
_space_group_symop_operation_xyz
'x, y, z'
'-x+1/2, y+1/2, -z+1/2'
'-x, -y, -z'
'x-1/2, -y-1/2, z-1/2'

loop_
_atom_site_type_symbol
_atom_site_label
_atom_site_fract_x
_atom_site_fract_y
_atom_site_fract_z
_atom_site_U_iso_or_equiv
_atom_site_adp_type
_atom_site_calc_flag
_atom_site_occupancy
_atom_site_disorder_assembly
_atom_site_disorder_group
Co Co1 0.85687(5) 0.30073(2) 0.25349(3) 0.03255(11) Uani d 1 . .
N N1 0.7045(3) 0.30528(7) 0.32998(18) 0.0439(6) Uani d 1 . .
C C1 0.6211(3) 0.30086(8) 0.37078(19) 0.0398(6) Uani d 1 . .
Se Se1 0.48879(4) 0.29344(2) 0.43375(2) 0.04996(10) Uani d 1 . .
N N2 0.8337(3) 0.35121(7) 0.21658(19) 0.0467(6) Uani d 1 . .
C C2 0.7640(3) 0.37377(7) 0.18443(19) 0.0375(6) Uani d 1 . .
Se Se2 0.65659(3) 0.40942(2) 0.13745(2) 0.04001(9) Uani d 1 . .
O O11 0.6964(2) 0.29141(6) 0.13849(13) 0.0414(5) Uani d 1 . .
N N11 0.5621(2) 0.27903(6) 0.12825(15) 0.0346(5) Uani d 1 . .
C C11 0.4567(3) 0.28858(8) 0.05670(19) 0.0398(6) Uani d 1 . .
C C12 0.3196(3) 0.27392(8) 0.0426(2) 0.0431(7) Uani d 1 . .
H H12 0.246440 0.279411 -0.008091 0.052 Uiso calc 1 . .
C C13 0.2868(3) 0.25143(8) 0.1007(2) 0.0465(7) Uani d 1 . .
H H13 0.191510 0.241859 0.091308 0.056 Uiso calc 1 . .
C C14 0.3960(3) 0.24317(8) 0.1730(2) 0.0447(7) Uani d 1 . .
H H14 0.375413 0.227885 0.213985 0.054 Uiso calc 1 . .
C C15 0.5335(3) 0.25683(7) 0.1859(2) 0.0390(6) Uani d 1 . .
H H15 0.608527 0.250736 0.235095 0.047 Uiso calc 1 . .
C C16 0.4994(4) 0.31461(11) 0.0004(2) 0.0534(9) Uani d 1 . .
H H16A 0.535110 0.334590 0.034815 0.080 Uiso calc 1 . .
H H16B 0.413754 0.320524 -0.046059 0.080 Uiso calc 1 . .
H H16C 0.577394 0.305811 -0.024481 0.080 Uiso calc 1 . .
O O21 0.8669(2) 0.25020(6) 0.28634(16) 0.0469(5) Uani d 1 . .
N N21 0.9700(3) 0.23026(6) 0.27081(16) 0.0373(5) Uani d 1 . .
C C21 0.9424(5) 0.20957(10) 0.2003(2) 0.0566(9) Uani d 1 . .
C C22 1.0556(6) 0.18664(9) 0.1935(3) 0.0640(12) Uani d 1 . .
H H22 1.038070 0.171341 0.146527 0.077 Uiso calc 1 . .
C C23 1.1853(5) 0.18606(10) 0.2511(3) 0.0663(11) Uani d 1 . .
H H23 1.259130 0.170516 0.245622 0.080 Uiso calc 1 . .
C C24 1.2092(5) 0.20788(11) 0.3168(3) 0.0611(10) Uani d 1 . .
H H24 1.302134 0.208032 0.357349 0.073 Uiso calc 1 . .
C C25 1.1028(4) 0.22996(9) 0.3268(2) 0.0445(7) Uani d 1 . .
H H25 1.123087 0.245224 0.373844 0.053 Uiso calc 1 . .
C C26 0.8030(5) 0.21089(12) 0.1372(3) 0.0676(11) Uani d 1 . .
H H26A 0.724731 0.203455 0.163751 0.101 Uiso calc 1 . .
H H26B 0.806154 0.196186 0.088647 0.101 Uiso calc 1 . .
H H26C 0.783446 0.233942 0.116457 0.101 Uiso calc 1 . .
O O31 1.0078(2) 0.28863(5) 0.18030(12) 0.0339(4) Uani d 1 . .
N N31 1.1007(2) 0.31146(6) 0.16405(14) 0.0305(4) Uani d 1 . .
C C31 1.0651(3) 0.32881(7) 0.08905(17) 0.0332(5) Uani d 1 . .
C C32 1.1666(3) 0.35134(7) 0.07174(19) 0.0370(6) Uani d 1 . .
H H32 1.142666 0.363892 0.019694 0.044 Uiso calc 1 . .
C C33 1.3017(3) 0.35587(7) 0.12868(19) 0.0373(6) Uani d 1 . .
H H33 1.370726 0.371318 0.116247 0.045 Uiso calc 1 . .
C C34 1.3349(3) 0.33734(7) 0.20473(19) 0.0360(6) Uani d 1 . .
H H34 1.427367 0.339968 0.244894 0.043 Uiso calc 1 . .
C C35 1.2331(3) 0.31525(7) 0.22133(18) 0.0337(5) Uani d 1 . .
H H35 1.255339 0.302541 0.273140 0.040 Uiso calc 1 . .
C C36 0.9211(3) 0.32107(9) 0.02853(19) 0.0432(7) Uani d 1 . .
H H36A 0.916201 0.297105 0.014824 0.065 Uiso calc 1 . .
H H36B 0.911002 0.334061 -0.024614 0.065 Uiso calc 1 . .
H H36C 0.841353 0.326956 0.055521 0.065 Uiso calc 1 . .
O O41 1.0443(3) 0.31159(7) 0.35059(15) 0.0514(6) Uani d 1 . .
N N41 1.0439(3) 0.32764(7) 0.42399(16) 0.0446(6) Uani d 1 . .
C C41 1.1138(4) 0.35725(9) 0.4411(2) 0.0446(7) Uani d 1 . .
C C42 1.1179(4) 0.37286(9) 0.5191(2) 0.0526(8) Uani d 1 . .
H H42 1.169421 0.393427 0.532417 0.063 Uiso calc 1 . .
C C43 1.0484(5) 0.35906(10) 0.5778(2) 0.0624(10) Uani d 1 . .
H H43 1.050575 0.370045 0.630794 0.075 Uiso calc 1 . .
C C44 0.9753(5) 0.32870(10) 0.5574(2) 0.0605(10) Uani d 1 . .
H H44 0.925918 0.318749 0.596364 0.073 Uiso calc 1 . .
C C45 0.9748(4) 0.31314(10) 0.4806(2) 0.0512(8) Uani d 1 . .
H H45 0.926239 0.292243 0.466866 0.061 Uiso calc 1 . .
C C46 1.1844(4) 0.37162(10) 0.3753(2) 0.0529(8) Uani d 1 . .
H H46A 1.268379 0.357690 0.371152 0.079 Uiso calc 1 . .
H H46B 1.218275 0.394423 0.392139 0.079 Uiso calc 1 . .
H H46C 1.112834 0.372203 0.319137 0.079 Uiso calc 1 . .
Co Co2 0.05490(5) 0.55048(2) 0.26790(3) 0.03372(11) Uani d 1 . .
N N3 -0.1122(3) 0.55122(7) 0.33403(17) 0.0399(5) Uani d 1 . .
C C3 -0.1889(3) 0.54722(7) 0.37930(19) 0.0366(6) Uani d 1 . .
Se Se3 -0.30340(4) 0.54154(2) 0.45399(2) 0.04069(9) Uani d 1 . .
N N4 0.0266(3) 0.60176(7) 0.23483(17) 0.0417(6) Uani d 1 . .
C C4 -0.0233(3) 0.62762(8) 0.21203(18) 0.0364(6) Uani d 1 . .
Se Se4 -0.10390(4) 0.66802(2) 0.17864(2) 0.04073(9) Uani d 1 . .
O O51 -0.0877(2) 0.53873(6) 0.14900(14) 0.0443(5) Uani d 1 . .
N N51 -0.2280(3) 0.53048(6) 0.13995(16) 0.0372(5) Uani d 1 . .
C C51 -0.3329(3) 0.54714(7) 0.08062(19) 0.0374(6) Uani d 1 . .
C C52 -0.4772(3) 0.53760(8) 0.06833(19) 0.0385(6) Uani d 1 . .
H H52 -0.550788 0.548674 0.025880 0.046 Uiso calc 1 . .
C C53 -0.5174(3) 0.51215(8) 0.1167(2) 0.0413(6) Uani d 1 . .
H H53 -0.617456 0.505829 0.108496 0.050 Uiso calc 1 . .
C C54 -0.4072(4) 0.49608(8) 0.1776(2) 0.0425(7) Uani d 1 . .
H H54 -0.431603 0.478620 0.211947 0.051 Uiso calc 1 . .
C C55 -0.2633(4) 0.50544(8) 0.1879(2) 0.0424(7) Uani d 1 . .
H H55 -0.188053 0.494262 0.229107 0.051 Uiso calc 1 . .
C C56 -0.2814(4) 0.57487(9) 0.0324(2) 0.0527(8) Uani d 1 . .
H H56A -0.224618 0.591042 0.073505 0.079 Uiso calc 1 . .
H H56B -0.366620 0.586115 -0.004755 0.079 Uiso calc 1 . .
H H56C -0.219314 0.565636 -0.003085 0.079 Uiso calc 1 . .
O O61 0.0747(2) 0.49913(5) 0.29973(13) 0.0359(4) Uani d 1 . .
N N61 0.1925(3) 0.48096(6) 0.29677(15) 0.0338(5) Uani d 1 . .
C C61 0.1780(4) 0.45543(9) 0.2397(2) 0.0499(8) Uani d 1 . .
C C62 0.2985(4) 0.43517(9) 0.2418(3) 0.0577(9) Uani d 1 . .
H H62 0.289413 0.417190 0.201929 0.069 Uiso calc 1 . .
C C63 0.4301(4) 0.44036(8) 0.2998(2) 0.0482(8) Uani d 1 . .
H H63 0.510759 0.425707 0.302108 0.058 Uiso calc 1 . .
C C64 0.4434(4) 0.46748(9) 0.3553(2) 0.0456(7) Uani d 1 . .
H H64 0.534361 0.472043 0.395294 0.055 Uiso calc 1 . .
C C65 0.3234(3) 0.48773(8) 0.35187(19) 0.0401(6) Uani d 1 . .
H H65 0.332637 0.506706 0.388678 0.048 Uiso calc 1 . .
C C66 0.0321(5) 0.45120(16) 0.1783(4) 0.098(2) Uani d 1 . .
H H66A -0.041594 0.445915 0.210397 0.147 Uiso calc 1 . .
H H66B 0.036981 0.432891 0.138290 0.147 Uiso calc 1 . .
H H66C 0.004750 0.472002 0.145805 0.147 Uiso calc 1 . .
O O71 0.2211(2) 0.54389(5) 0.20202(13) 0.0365(4) Uani d 1 . .
N N71 0.3090(3) 0.56936(6) 0.19452(15) 0.0340(5) Uani d 1 . .
C C71 0.2769(3) 0.58840(7) 0.12162(18) 0.0362(6) Uani d 1 . .
C C72 0.3756(3) 0.61346(8) 0.1133(2) 0.0403(6) Uani d 1 . .
H H72 0.355116 0.627086 0.063102 0.048 Uiso calc 1 . .
C C73 0.5027(3) 0.61885(8) 0.1768(2) 0.0409(6) Uani d 1 . .
H H73 0.569491 0.636000 0.170536 0.049 Uiso calc 1 . .
C C74 0.5312(3) 0.59888(8) 0.2498(2) 0.0402(6) Uani d 1 . .
H H74 0.618290 0.602127 0.294180 0.048 Uiso calc 1 . .
C C75 0.4328(3) 0.57434(7) 0.25761(18) 0.0364(6) Uani d 1 . .
H H75 0.451851 0.560697 0.307813 0.044 Uiso calc 1 . .
C C76 0.1424(3) 0.57984(9) 0.0544(2) 0.0442(7) Uani d 1 . .
H H76A 0.149950 0.556819 0.034623 0.066 Uiso calc 1 . .
H H76B 0.131994 0.595263 0.005540 0.066 Uiso calc 1 . .
H H76C 0.056233 0.581794 0.078453 0.066 Uiso calc 1 . .
O O81 0.2256(2) 0.56159(5) 0.37630(13) 0.0377(4) Uani d 1 . .
N N81 0.2060(3) 0.56779(6) 0.45506(15) 0.0344(5) Uani d 1 . .
C C81 0.2607(4) 0.59684(8) 0.4944(2) 0.0445(7) Uani d 1 . .
C C82 0.2398(4) 0.60311(9) 0.5759(2) 0.0532(8) Uani d 1 . .
H H82 0.275400 0.623445 0.604265 0.064 Uiso calc 1 . .
C C83 0.1686(4) 0.58051(9) 0.6165(2) 0.0493(8) Uani d 1 . .
H H83 0.154145 0.585270 0.672016 0.059 Uiso calc 1 . .
C C84 0.1182(3) 0.55068(8) 0.57515(19) 0.0414(7) Uani d 1 . .
H H84 0.070081 0.534572 0.602321 0.050 Uiso calc 1 . .
C C85 0.1390(3) 0.54478(7) 0.49424(19) 0.0361(6) Uani d 1 . .
H H85 0.105963 0.524319 0.465635 0.043 Uiso calc 1 . .
C C86 0.3388(5) 0.61941(10) 0.4461(3) 0.0604(10) Uani d 1 . .
H H86A 0.425429 0.607893 0.436153 0.091 Uiso calc 1 . .
H H86B 0.369744 0.639797 0.479800 0.091 Uiso calc 1 . .
H H86C 0.272588 0.625365 0.390545 0.091 Uiso calc 1 . .

loop_
_atom_site_aniso_label
_atom_site_aniso_U_11
_atom_site_aniso_U_22
_atom_site_aniso_U_33
_atom_site_aniso_U_12
_atom_site_aniso_U_13
_atom_site_aniso_U_23
Co1 0.0293(2) 0.0352(2) 0.0326(2) -0.00107(18) 0.00656(18) -0.00012(18)
N1 0.0374(14) 0.0524(15) 0.0443(14) -0.0012(11) 0.0144(11) -0.0022(12)
C1 0.0345(15) 0.0467(16) 0.0352(14) 0.0014(12) 0.0029(12) -0.0006(12)
Se1 0.03537(18) 0.0772(3) 0.03717(17) 0.00101(16) 0.00861(13) 0.00799(16)
N2 0.0508(16) 0.0349(13) 0.0565(16) 0.0015(12) 0.0173(13) 0.0009(12)
C2 0.0350(15) 0.0401(15) 0.0394(14) -0.0072(12) 0.0130(12) -0.0054(12)
Se2 0.03332(16) 0.04557(17) 0.03953(16) 0.00037(12) 0.00586(12) 0.00369(13)
O11 0.0252(10) 0.0594(13) 0.0384(10) -0.0092(9) 0.0053(8) 0.0014(9)
N11 0.0258(11) 0.0396(12) 0.0383(12) -0.0030(9) 0.0080(9) -0.0060(10)
C11 0.0323(15) 0.0492(16) 0.0377(14) -0.0002(12) 0.0081(11) -0.0080(13)
C12 0.0297(15) 0.0510(17) 0.0459(16) 0.0020(12) 0.0039(12) -0.0121(14)
C13 0.0300(15) 0.0416(16) 0.067(2) -0.0044(12) 0.0099(14) -0.0127(15)
C14 0.0352(16) 0.0343(14) 0.065(2) -0.0014(12) 0.0143(14) -0.0021(14)
C15 0.0295(14) 0.0368(14) 0.0508(17) 0.0009(11) 0.0098(12) -0.0024(12)
C16 0.0357(16) 0.084(3) 0.0388(16) -0.0021(16) 0.0054(13) 0.0087(16)
O21 0.0314(11) 0.0444(12) 0.0667(15) 0.0046(9) 0.0153(10) 0.0183(11)
N21 0.0359(13) 0.0325(11) 0.0430(13) -0.0004(9) 0.0087(10) 0.0075(10)
C21 0.064(2) 0.056(2) 0.0451(18) -0.0266(18) 0.0046(16) 0.0075(15)
C22 0.094(3) 0.0383(17) 0.076(3) -0.0175(19) 0.053(3) -0.0129(17)
C23 0.079(3) 0.049(2) 0.082(3) 0.013(2) 0.042(2) 0.018(2)
C24 0.058(2) 0.075(3) 0.055(2) 0.0298(19) 0.0229(18) 0.0284(19)
C25 0.0399(17) 0.0553(18) 0.0366(15) 0.0067(14) 0.0061(12) 0.0069(13)
C26 0.050(2) 0.074(3) 0.078(3) -0.0026(19) 0.014(2) -0.016(2)
O31 0.0311(10) 0.0344(9) 0.0371(10) -0.0043(8) 0.0099(8) -0.0001(8)
N31 0.0272(11) 0.0329(11) 0.0316(11) -0.0007(9) 0.0078(9) -0.0018(9)
C31 0.0292(13) 0.0383(14) 0.0315(13) 0.0015(11) 0.0066(10) -0.0002(11)
C32 0.0371(15) 0.0378(14) 0.0376(14) 0.0008(11) 0.0120(11) 0.0037(11)
C33 0.0342(14) 0.0367(14) 0.0434(15) -0.0029(11) 0.0143(12) -0.0024(12)
C34 0.0285(14) 0.0414(14) 0.0372(14) -0.0016(11) 0.0062(11) -0.0062(11)
C35 0.0289(13) 0.0385(14) 0.0321(13) 0.0028(11) 0.0042(10) 0.0004(11)
C36 0.0333(15) 0.0616(19) 0.0323(14) -0.0040(13) 0.0036(11) 0.0033(13)
O41 0.0393(12) 0.0758(16) 0.0382(11) -0.0101(11) 0.0080(9) -0.0183(11)
N41 0.0452(15) 0.0552(16) 0.0322(12) -0.0049(12) 0.0074(11) -0.0044(11)
C41 0.0459(17) 0.0533(18) 0.0338(14) -0.0029(14) 0.0082(12) 0.0004(13)
C42 0.066(2) 0.0513(19) 0.0411(17) -0.0090(17) 0.0142(16) -0.0054(14)
C43 0.093(3) 0.062(2) 0.0349(16) -0.011(2) 0.0193(18) -0.0065(15)
C44 0.082(3) 0.062(2) 0.0416(18) -0.009(2) 0.0224(18) 0.0056(16)
C45 0.056(2) 0.058(2) 0.0395(16) -0.0083(16) 0.0112(14) 0.0010(15)
C46 0.052(2) 0.068(2) 0.0418(17) -0.0070(17) 0.0171(15) -0.0013(16)
Co2 0.0298(2) 0.0371(2) 0.0348(2) 0.00232(18) 0.00881(18) 0.00530(18)
N3 0.0324(13) 0.0460(14) 0.0431(13) 0.0058(10) 0.0126(11) 0.0073(11)
C3 0.0332(14) 0.0352(14) 0.0396(14) 0.0032(11) 0.0057(12) 0.0050(11)
Se3 0.03533(17) 0.04521(18) 0.04398(17) 0.00154(13) 0.01443(13) 0.00795(13)
N4 0.0429(14) 0.0413(13) 0.0428(13) 0.0078(11) 0.0143(11) 0.0071(11)
C4 0.0339(14) 0.0448(15) 0.0315(13) -0.0039(12) 0.0101(11) 0.0007(11)
Se4 0.04327(18) 0.03789(16) 0.03780(16) -0.00041(13) 0.00378(13) 0.00388(12)
O51 0.0297(10) 0.0599(13) 0.0411(11) -0.0058(9) 0.0044(8) 0.0130(10)
N51 0.0299(12) 0.0425(13) 0.0391(12) -0.0036(10) 0.0080(9) 0.0048(10)
C51 0.0354(15) 0.0400(14) 0.0363(14) -0.0005(12) 0.0079(11) 0.0040(12)
C52 0.0336(15) 0.0420(15) 0.0391(15) 0.0017(12) 0.0075(12) -0.0036(12)
C53 0.0349(15) 0.0416(15) 0.0512(17) -0.0037(12) 0.0176(13) -0.0086(13)
C54 0.0442(17) 0.0371(14) 0.0504(17) -0.0033(12) 0.0196(14) 0.0013(13)
C55 0.0426(17) 0.0418(15) 0.0440(16) 0.0023(13) 0.0131(13) 0.0090(13)
C56 0.0430(18) 0.060(2) 0.0491(18) -0.0083(15) -0.0005(14) 0.0199(16)
O61 0.0310(10) 0.0356(10) 0.0424(10) 0.0030(8) 0.0114(8) 0.0052(8)
N61 0.0332(12) 0.0338(11) 0.0372(12) 0.0012(9) 0.0138(9) 0.0042(9)
C61 0.0402(18) 0.0509(18) 0.062(2) -0.0072(14) 0.0186(15) -0.0162(16)
C62 0.050(2) 0.0446(18) 0.085(3) -0.0064(15) 0.0305(19) -0.0185(18)
C63 0.0441(18) 0.0400(16) 0.069(2) 0.0063(13) 0.0302(16) 0.0114(15)
C64 0.0376(16) 0.0554(18) 0.0449(16) 0.0079(14) 0.0124(13) 0.0098(14)
C65 0.0368(15) 0.0440(15) 0.0380(14) 0.0053(12) 0.0067(12) 0.0010(12)
C66 0.043(2) 0.128(5) 0.116(4) -0.008(3) 0.007(2) -0.080(4)
O71 0.0330(10) 0.0382(10) 0.0408(10) -0.0011(8) 0.0138(8) 0.0027(8)
N71 0.0307(12) 0.0377(12) 0.0358(11) 0.0014(9) 0.0123(9) 0.0024(9)
C71 0.0333(14) 0.0413(15) 0.0357(14) 0.0042(11) 0.0118(11) 0.0021(11)
C72 0.0393(16) 0.0438(15) 0.0394(14) 0.0040(12) 0.0127(12) 0.0062(12)
C73 0.0392(16) 0.0392(15) 0.0462(16) -0.0008(12) 0.0142(13) 0.0022(13)
C74 0.0322(15) 0.0482(16) 0.0396(15) 0.0016(12) 0.0075(12) -0.0014(13)
C75 0.0332(14) 0.0406(15) 0.0351(13) 0.0044(11) 0.0080(11) 0.0040(11)
C76 0.0359(16) 0.0599(19) 0.0373(15) -0.0003(14) 0.0099(12) 0.0044(14)
O81 0.0350(10) 0.0459(11) 0.0331(10) -0.0007(8) 0.0103(8) -0.0007(8)
N81 0.0330(12) 0.0372(12) 0.0322(11) 0.0029(9) 0.0066(9) 0.0020(9)
C81 0.0486(18) 0.0406(15) 0.0414(16) -0.0075(13) 0.0054(13) -0.0007(13)
C82 0.066(2) 0.0497(18) 0.0386(16) -0.0079(16) 0.0022(15) -0.0091(14)
C83 0.054(2) 0.061(2) 0.0305(14) 0.0028(16) 0.0052(13) -0.0016(14)
C84 0.0346(15) 0.0523(17) 0.0355(14) 0.0044(13) 0.0049(12) 0.0092(13)
C85 0.0314(14) 0.0367(14) 0.0382(14) 0.0017(11) 0.0046(11) 0.0043(11)
C86 0.073(3) 0.0489(19) 0.060(2) -0.0216(18) 0.0177(19) -0.0026(17)

loop_
_atom_type_symbol
_atom_type_description
_atom_type_scat_dispersion_real
_atom_type_scat_dispersion_imag
_atom_type_scat_source
C C 0.0181 0.0091 'International Tables Vol C Tables 4.2.6.8 and 6.1.1.4'
H H 0.0000 0.0000 'International Tables Vol C Tables 4.2.6.8 and 6.1.1.4'
Co Co -2.3653 3.6143 'International Tables Vol C Tables 4.2.6.8 and 6.1.1.4'
N N 0.0311 0.0180 'International Tables Vol C Tables 4.2.6.8 and 6.1.1.4'
O O 0.0492 0.0322 'International Tables Vol C Tables 4.2.6.8 and 6.1.1.4'
Se Se -0.7943 1.1372 'International Tables Vol C Tables 4.2.6.8 and 6.1.1.4'

loop_
_geom_angle_atom_site_label_1
_geom_angle_atom_site_label_2
_geom_angle_atom_site_label_3
_geom_angle_site_symmetry_1
_geom_angle_site_symmetry_3
_geom_angle
_geom_angle_publ_flag
N2 Co1 N1 . . 92.43(11) y
N2 Co1 O11 . . 85.49(11) y
N2 Co1 O31 . . 95.84(10) y
O11 Co1 N1 . . 94.63(10) y
O21 Co1 N1 . . 86.10(10) y
O21 Co1 N2 . . 176.62(11) y
O21 Co1 O11 . . 91.58(10) y
O21 Co1 O31 . . 85.57(8) y
O21 Co1 O41 . . 92.05(10) y
O31 Co1 N1 . . 171.62(10) y
O31 Co1 O11 . . 84.73(8) y
O41 Co1 N1 . . 96.79(10) y
O41 Co1 N2 . . 91.15(12) y
O41 Co1 O11 . . 168.23(9) y
O41 Co1 O31 . . 84.39(8) y
C1 N1 Co1 . . 166.2(3) y
N1 C1 Se1 . . 179.1(3) ?
C2 N2 Co1 . . 151.9(3) y
N2 C2 Se2 . . 178.3(3) ?
N11 O11 Co1 . . 128.93(17) y
O11 N11 C11 . . 118.0(2) ?
O11 N11 C15 . . 120.1(2) ?
C15 N11 C11 . . 121.9(3) ?
N11 C11 C12 . . 118.1(3) ?
N11 C11 C16 . . 116.8(3) ?
C12 C11 C16 . . 125.0(3) ?
C11 C12 H12 . . 119.4 ?
C13 C12 C11 . . 121.2(3) ?
C13 C12 H12 . . 119.4 ?
C12 C13 H13 . . 120.8 ?
C12 C13 C14 . . 118.4(3) ?
C14 C13 H13 . . 120.8 ?
C13 C14 H14 . . 119.7 ?
C15 C14 C13 . . 120.6(3) ?
C15 C14 H14 . . 119.7 ?
N11 C15 C14 . . 119.7(3) ?
N11 C15 H15 . . 120.1 ?
C14 C15 H15 . . 120.1 ?
C11 C16 H16A . . 109.5 ?
C11 C16 H16B . . 109.5 ?
C11 C16 H16C . . 109.5 ?
H16A C16 H16B . . 109.5 ?
H16A C16 H16C . . 109.5 ?
H16B C16 H16C . . 109.5 ?
N21 O21 Co1 . . 121.76(17) y
O21 N21 C21 . . 121.3(3) ?
O21 N21 C25 . . 118.7(3) ?
C25 N21 C21 . . 120.0(3) ?
N21 C21 C22 . . 117.2(3) ?
N21 C21 C26 . . 120.6(4) ?
C22 C21 C26 . . 122.3(4) ?
C21 C22 H22 . . 119.1 ?
C23 C22 C21 . . 121.9(4) ?
C23 C22 H22 . . 119.1 ?
C22 C23 H23 . . 120.7 ?
C22 C23 C24 . . 118.6(4) ?
C24 C23 H23 . . 120.7 ?
C23 C24 H24 . . 119.2 ?
C23 C24 C25 . . 121.5(4) ?
C25 C24 H24 . . 119.2 ?
N21 C25 C24 . . 120.7(3) ?
N21 C25 H25 . . 119.6 ?
C24 C25 H25 . . 119.6 ?
C21 C26 H26A . . 109.5 ?
C21 C26 H26B . . 109.5 ?
C21 C26 H26C . . 109.5 ?
H26A C26 H26B . . 109.5 ?
H26A C26 H26C . . 109.5 ?
H26B C26 H26C . . 109.5 ?
N31 O31 Co1 . . 120.96(15) y
O31 N31 C31 . . 119.5(2) ?
O31 N31 C35 . . 118.6(2) ?
C31 N31 C35 . . 121.7(2) ?
N31 C31 C32 . . 118.5(3) ?
N31 C31 C36 . . 117.2(3) ?
C32 C31 C36 . . 124.3(3) ?
C31 C32 H32 . . 119.4 ?
C33 C32 C31 . . 121.2(3) ?
C33 C32 H32 . . 119.4 ?
C32 C33 H33 . . 120.7 ?
C32 C33 C34 . . 118.7(3) ?
C34 C33 H33 . . 120.7 ?
C33 C34 H34 . . 120.2 ?
C35 C34 C33 . . 119.6(3) ?
C35 C34 H34 . . 120.2 ?
N31 C35 C34 . . 120.4(3) ?
N31 C35 H35 . . 119.8 ?
C34 C35 H35 . . 119.8 ?
C31 C36 H36A . . 109.5 ?
C31 C36 H36B . . 109.5 ?
C31 C36 H36C . . 109.5 ?
H36A C36 H36B . . 109.5 ?
H36A C36 H36C . . 109.5 ?
H36B C36 H36C . . 109.5 ?
N41 O41 Co1 . . 124.68(19) y
O41 N41 C41 . . 119.5(3) ?
O41 N41 C45 . . 118.9(3) ?
C41 N41 C45 . . 121.6(3) ?
N41 C41 C42 . . 118.8(3) ?
N41 C41 C46 . . 118.2(3) ?
C42 C41 C46 . . 123.0(3) ?
C41 C42 H42 . . 119.4 ?
C43 C42 C41 . . 121.2(3) ?
C43 C42 H42 . . 119.4 ?
C42 C43 H43 . . 120.8 ?
C42 C43 C44 . . 118.4(3) ?
C44 C43 H43 . . 120.8 ?
C43 C44 H44 . . 120.1 ?
C45 C44 C43 . . 119.7(3) ?
C45 C44 H44 . . 120.1 ?
N41 C45 C44 . . 120.2(3) ?
N41 C45 H45 . . 119.9 ?
C44 C45 H45 . . 119.9 ?
C41 C46 H46A . . 109.5 ?
C41 C46 H46B . . 109.5 ?
C41 C46 H46C . . 109.5 ?
H46A C46 H46B . . 109.5 ?
H46A C46 H46C . . 109.5 ?
H46B C46 H46C . . 109.5 ?
N3 Co2 N4 . . 92.80(10) y
N3 Co2 O61 . . 85.67(9) y
N3 Co2 O71 . . 173.62(9) y
N3 Co2 O81 . . 95.39(9) y
O51 Co2 N3 . . 94.08(10) y
O51 Co2 N4 . . 88.66(10) y
O51 Co2 O61 . . 90.02(9) y
O51 Co2 O71 . . 84.49(9) y
O51 Co2 O81 . . 170.51(9) y
O61 Co2 N4 . . 177.90(9) y
O71 Co2 N4 . . 93.37(9) y
O71 Co2 O61 . . 88.12(8) y
O81 Co2 N4 . . 91.46(10) y
O81 Co2 O61 . . 90.12(8) y
O81 Co2 O71 . . 86.03(8) y
C3 N3 Co2 . . 167.6(2) y
N3 C3 Se3 . . 177.7(3) ?
C4 N4 Co2 . . 163.8(3) y
N4 C4 Se4 . . 178.5(3) ?
N51 O51 Co2 . . 123.32(18) y
O51 N51 C51 . . 118.8(2) ?
O51 N51 C55 . . 119.7(2) ?
C55 N51 C51 . . 121.5(3) ?
N51 C51 C52 . . 118.9(3) ?
N51 C51 C56 . . 116.8(3) ?
C52 C51 C56 . . 124.3(3) ?
C51 C52 H52 . . 119.4 ?
C51 C52 C53 . . 121.2(3) ?
C53 C52 H52 . . 119.4 ?
C52 C53 H53 . . 120.9 ?
C52 C53 C54 . . 118.2(3) ?
C54 C53 H53 . . 120.9 ?
C53 C54 H54 . . 120.0 ?
C55 C54 C53 . . 120.0(3) ?
C55 C54 H54 . . 120.0 ?
N51 C55 C54 . . 120.3(3) ?
N51 C55 H55 . . 119.9 ?
C54 C55 H55 . . 119.9 ?
C51 C56 H56A . . 109.5 ?
C51 C56 H56B . . 109.5 ?
C51 C56 H56C . . 109.5 ?
H56A C56 H56B . . 109.5 ?
H56A C56 H56C . . 109.5 ?
H56B C56 H56C . . 109.5 ?
N61 O61 Co2 . . 123.03(16) y
O61 N61 C61 . . 119.2(3) ?
O61 N61 C65 . . 119.8(2) ?
C65 N61 C61 . . 121.0(3) ?
N61 C61 C62 . . 118.5(3) ?
N61 C61 C66 . . 117.1(3) ?
C62 C61 C66 . . 124.4(3) ?
C61 C62 H62 . . 119.2 ?
C63 C62 C61 . . 121.7(3) ?
C63 C62 H62 . . 119.2 ?
C62 C63 H63 . . 120.7 ?
C62 C63 C64 . . 118.5(3) ?
C64 C63 H63 . . 120.7 ?
C63 C64 H64 . . 120.4 ?
C65 C64 C63 . . 119.3(3) ?
C65 C64 H64 . . 120.4 ?
N61 C65 C64 . . 120.8(3) ?
N61 C65 H65 . . 119.6 ?
C64 C65 H65 . . 119.6 ?
C61 C66 H66A . . 109.5 ?
C61 C66 H66B . . 109.5 ?
C61 C66 H66C . . 109.5 ?
H66A C66 H66B . . 109.5 ?
H66A C66 H66C . . 109.5 ?
H66B C66 H66C . . 109.5 ?
N71 O71 Co2 . . 120.08(16) y
O71 N71 C71 . . 119.4(2) ?
O71 N71 C75 . . 118.8(2) ?
C75 N71 C71 . . 121.7(3) ?
N71 C71 C72 . . 118.0(3) ?
N71 C71 C76 . . 117.5(3) ?
C72 C71 C76 . . 124.4(3) ?
C71 C72 H72 . . 119.4 ?
C73 C72 C71 . . 121.2(3) ?
C73 C72 H72 . . 119.4 ?
C72 C73 H73 . . 120.5 ?
C72 C73 C74 . . 118.9(3) ?
C74 C73 H73 . . 120.5 ?
C73 C74 H74 . . 120.3 ?
C75 C74 C73 . . 119.5(3) ?
C75 C74 H74 . . 120.3 ?
N71 C75 C74 . . 120.7(3) ?
N71 C75 H75 . . 119.6 ?
C74 C75 H75 . . 119.6 ?
C71 C76 H76A . . 109.5 ?
C71 C76 H76B . . 109.5 ?
C71 C76 H76C . . 109.5 ?
H76A C76 H76B . . 109.5 ?
H76A C76 H76C . . 109.5 ?
H76B C76 H76C . . 109.5 ?
N81 O81 Co2 . . 124.24(16) y
O81 N81 C81 . . 118.0(2) ?
O81 N81 C85 . . 119.8(2) ?
C85 N81 C81 . . 122.1(3) ?
N81 C81 C82 . . 117.7(3) ?
N81 C81 C86 . . 117.0(3) ?
C82 C81 C86 . . 125.4(3) ?
C81 C82 H82 . . 119.3 ?
C83 C82 C81 . . 121.5(3) ?
C83 C82 H82 . . 119.3 ?
C82 C83 H83 . . 120.5 ?
C82 C83 C84 . . 119.1(3) ?
C84 C83 H83 . . 120.5 ?
C83 C84 H84 . . 120.5 ?
C85 C84 C83 . . 119.0(3) ?
C85 C84 H84 . . 120.5 ?
N81 C85 C84 . . 120.6(3) ?
N81 C85 H85 . . 119.7 ?
C84 C85 H85 . . 119.7 ?
C81 C86 H86A . . 109.5 ?
C81 C86 H86B . . 109.5 ?
C81 C86 H86C . . 109.5 ?
H86A C86 H86B . . 109.5 ?
H86A C86 H86C . . 109.5 ?
H86B C86 H86C . . 109.5 ?

loop_
_geom_bond_atom_site_label_1
_geom_bond_atom_site_label_2
_geom_bond_site_symmetry_2
_geom_bond_distance
_geom_bond_publ_flag
Co1 N1 . 2.105(3) y
Co1 N2 . 2.096(3) y
Co1 O11 . 2.104(2) y
Co1 O21 . 2.081(2) y
Co1 O31 . 2.103(2) y
Co1 O41 . 2.086(2) y
N1 C1 . 1.149(4) ?
C1 Se1 . 1.805(3) ?
N2 C2 . 1.157(4) ?
C2 Se2 . 1.798(3) ?
O11 N11 . 1.325(3) ?
N11 C11 . 1.370(4) ?
N11 C15 . 1.352(4) ?
C11 C12 . 1.380(4) ?
C11 C16 . 1.493(5) ?
C12 H12 . 0.9500 ?
C12 C13 . 1.380(5) ?
C13 H13 . 0.9500 ?
C13 C14 . 1.383(5) ?
C14 H14 . 0.9500 ?
C14 C15 . 1.369(4) ?
C15 H15 . 0.9500 ?
C16 H16A . 0.9800 ?
C16 H16B . 0.9800 ?
C16 H16C . 0.9800 ?
O21 N21 . 1.322(3) ?
N21 C21 . 1.370(5) ?
N21 C25 . 1.344(4) ?
C21 C22 . 1.426(6) ?
C21 C26 . 1.444(6) ?
C22 H22 . 0.9500 ?
C22 C23 . 1.334(7) ?
C23 H23 . 0.9500 ?
C23 C24 . 1.341(6) ?
C24 H24 . 0.9500 ?
C24 C25 . 1.371(5) ?
C25 H25 . 0.9500 ?
C26 H26A . 0.9800 ?
C26 H26B . 0.9800 ?
C26 H26C . 0.9800 ?
O31 N31 . 1.330(3) ?
N31 C31 . 1.354(4) ?
N31 C35 . 1.359(3) ?
C31 C32 . 1.386(4) ?
C31 C36 . 1.488(4) ?
C32 H32 . 0.9500 ?
C32 C33 . 1.379(4) ?
C33 H33 . 0.9500 ?
C33 C34 . 1.392(4) ?
C34 H34 . 0.9500 ?
C34 C35 . 1.373(4) ?
C35 H35 . 0.9500 ?
C36 H36A . 0.9800 ?
C36 H36B . 0.9800 ?
C36 H36C . 0.9800 ?
O41 N41 . 1.338(3) ?
N41 C41 . 1.347(4) ?
N41 C45 . 1.364(4) ?
C41 C42 . 1.386(4) ?
C41 C46 . 1.490(5) ?
C42 H42 . 0.9500 ?
C42 C43 . 1.382(5) ?
C43 H43 . 0.9500 ?
C43 C44 . 1.392(6) ?
C44 H44 . 0.9500 ?
C44 C45 . 1.376(5) ?
C45 H45 . 0.9500 ?
C46 H46A . 0.9800 ?
C46 H46B . 0.9800 ?
C46 H46C . 0.9800 ?
Co2 N3 . 2.096(3) y
Co2 N4 . 2.115(3) y
Co2 O51 . 2.092(2) y
Co2 O61 . 2.109(2) y
Co2 O71 . 2.102(2) y
Co2 O81 . 2.098(2) y
N3 C3 . 1.150(4) ?
C3 Se3 . 1.806(3) ?
N4 C4 . 1.155(4) ?
C4 Se4 . 1.805(3) ?
O51 N51 . 1.330(3) ?
N51 C51 . 1.361(4) ?
N51 C55 . 1.350(4) ?
C51 C52 . 1.374(4) ?
C51 C56 . 1.495(4) ?
C52 H52 . 0.9500 ?
C52 C53 . 1.384(4) ?
C53 H53 . 0.9500 ?
C53 C54 . 1.391(5) ?
C54 H54 . 0.9500 ?
C54 C55 . 1.371(5) ?
C55 H55 . 0.9500 ?
C56 H56A . 0.9800 ?
C56 H56B . 0.9800 ?
C56 H56C . 0.9800 ?
O61 N61 . 1.332(3) ?
N61 C61 . 1.353(4) ?
N61 C65 . 1.351(4) ?
C61 C62 . 1.383(5) ?
C61 C66 . 1.485(6) ?
C62 H62 . 0.9500 ?
C62 C63 . 1.366(6) ?
C63 H63 . 0.9500 ?
C63 C64 . 1.385(5) ?
C64 H64 . 0.9500 ?
C64 C65 . 1.376(4) ?
C65 H65 . 0.9500 ?
C66 H66A . 0.9800 ?
C66 H66B . 0.9800 ?
C66 H66C . 0.9800 ?
O71 N71 . 1.333(3) ?
N71 C71 . 1.362(4) ?
N71 C75 . 1.353(4) ?
C71 C72 . 1.391(4) ?
C71 C76 . 1.483(4) ?
C72 H72 . 0.9500 ?
C72 C73 . 1.380(4) ?
C73 H73 . 0.9500 ?
C73 C74 . 1.384(4) ?
C74 H74 . 0.9500 ?
C74 C75 . 1.373(4) ?
C75 H75 . 0.9500 ?
C76 H76A . 0.9800 ?
C76 H76B . 0.9800 ?
C76 H76C . 0.9800 ?
O81 N81 . 1.340(3) ?
N81 C81 . 1.358(4) ?
N81 C85 . 1.351(4) ?
C81 C82 . 1.387(5) ?
C81 C86 . 1.491(5) ?
C82 H82 . 0.9500 ?
C82 C83 . 1.377(5) ?
C83 H83 . 0.9500 ?
C83 C84 . 1.387(5) ?
C84 H84 . 0.9500 ?
C84 C85 . 1.375(4) ?
C85 H85 . 0.9500 ?
C86 H86A . 0.9800 ?
C86 H86B . 0.9800 ?
C86 H86C . 0.9800 ?

loop_
_geom_hbond_atom_site_label_D
_geom_hbond_atom_site_label_H
_geom_hbond_atom_site_label_A
_geom_hbond_site_symmetry_A
_geom_hbond_distance_DH
_geom_hbond_distance_HA
_geom_hbond_distance_DA
_geom_hbond_angle_DHA
C15 H15 O21 . 0.95 2.36 3.158(4) 141
C26 H26C O11 . 0.98 2.49 3.367(5) 149
C35 H35 Se1 1_655 0.95 2.96 3.748(3) 141
C36 H36C O11 . 0.98 2.55 3.281(4) 131
C42 H42 Se3 3_666 0.95 2.87 3.811(4) 171
C52 H52 Se2 3_565 0.95 3.05 3.926(3) 153
C55 H55 O61 . 0.95 2.45 3.245(4) 141
C56 H56B Se2 3_565 0.98 3.02 3.933(3) 156
C65 H65 O81 . 0.95 2.40 3.140(4) 135
C66 H66A Se2 1_455 0.98 3.14 3.807(5) 126
C75 H75 Se3 1_655 0.95 2.95 3.726(3) 140
C75 H75 O81 . 0.95 2.62 3.075(3) 110
C76 H76C O51 . 0.98 2.61 3.354(4) 133
C86 H86B Se1 3_666 0.98 3.14 4.109(4) 169

loop_
_geom_torsion_atom_site_label_1
_geom_torsion_atom_site_label_2
_geom_torsion_atom_site_label_3
_geom_torsion_atom_site_label_4
_geom_torsion_site_symmetry_1
_geom_torsion_site_symmetry_2
_geom_torsion_site_symmetry_3
_geom_torsion_site_symmetry_4
_geom_torsion
_geom_torsion_publ_flag
Co1 O11 N11 C11 . . . . 151.0(2) ?
Co1 O11 N11 C15 . . . . -31.1(4) ?
Co1 O21 N21 C21 . . . . -99.2(3) ?
Co1 O21 N21 C25 . . . . 82.3(3) ?
Co1 O31 N31 C31 . . . . -95.3(2) ?
Co1 O31 N31 C35 . . . . 88.6(3) ?
Co1 O41 N41 C41 . . . . -117.7(3) ?
Co1 O41 N41 C45 . . . . 63.6(4) ?
O11 N11 C11 C12 . . . . 175.4(3) ?
O11 N11 C11 C16 . . . . -5.4(4) ?
O11 N11 C15 C14 . . . . -177.4(3) ?
N11 C11 C12 C13 . . . . 3.0(5) ?
C11 N11 C15 C14 . . . . 0.3(4) ?
C11 C12 C13 C14 . . . . -1.6(5) ?
C12 C13 C14 C15 . . . . -0.5(5) ?
C13 C14 C15 N11 . . . . 1.1(5) ?
C15 N11 C11 C12 . . . . -2.4(4) ?
C15 N11 C11 C16 . . . . 176.8(3) ?
C16 C11 C12 C13 . . . . -176.1(3) ?
O21 N21 C21 C22 . . . . -174.0(3) ?
O21 N21 C21 C26 . . . . 4.8(5) ?
O21 N21 C25 C24 . . . . 175.0(3) ?
N21 C21 C22 C23 . . . . -2.6(5) ?
C21 N21 C25 C24 . . . . -3.5(5) ?
C21 C22 C23 C24 . . . . -0.4(6) ?
C22 C23 C24 C25 . . . . 1.5(6) ?
C23 C24 C25 N21 . . . . 0.4(6) ?
C25 N21 C21 C22 . . . . 4.5(4) ?
C25 N21 C21 C26 . . . . -176.7(3) ?
C26 C21 C22 C23 . . . . 178.6(4) ?
O31 N31 C31 C32 . . . . -177.0(2) ?
O31 N31 C31 C36 . . . . 0.1(4) ?
O31 N31 C35 C34 . . . . 176.7(2) ?
N31 C31 C32 C33 . . . . 0.8(4) ?
C31 N31 C35 C34 . . . . 0.7(4) ?
C31 C32 C33 C34 . . . . -0.2(4) ?
C32 C33 C34 C35 . . . . -0.2(4) ?
C33 C34 C35 N31 . . . . -0.1(4) ?
C35 N31 C31 C32 . . . . -1.1(4) ?
C35 N31 C31 C36 . . . . 176.1(3) ?
C36 C31 C32 C33 . . . . -176.2(3) ?
O41 N41 C41 C42 . . . . -177.2(3) ?
O41 N41 C41 C46 . . . . 2.4(5) ?
O41 N41 C45 C44 . . . . 178.6(3) ?
N41 C41 C42 C43 . . . . -1.8(6) ?
C41 N41 C45 C44 . . . . 0.0(6) ?
C41 C42 C43 C44 . . . . 0.8(7) ?
C42 C43 C44 C45 . . . . 0.5(7) ?
C43 C44 C45 N41 . . . . -1.0(6) ?
C45 N41 C41 C42 . . . . 1.4(5) ?
C45 N41 C41 C46 . . . . -179.0(3) ?
C46 C41 C42 C43 . . . . 178.6(4) ?
Co2 O51 N51 C51 . . . . 128.0(2) ?
Co2 O51 N51 C55 . . . . -53.5(4) ?
Co2 O61 N61 C61 . . . . -115.5(3) ?
Co2 O61 N61 C65 . . . . 66.0(3) ?
Co2 O71 N71 C71 . . . . -95.9(3) ?
Co2 O71 N71 C75 . . . . 88.0(3) ?
Co2 O81 N81 C81 . . . . -125.5(2) ?
Co2 O81 N81 C85 . . . . 57.2(3) ?
O51 N51 C51 C52 . . . . 177.0(3) ?
O51 N51 C51 C56 . . . . -2.7(4) ?
O51 N51 C55 C54 . . . . -178.2(3) ?
N51 C51 C52 C53 . . . . 1.8(5) ?
C51 N51 C55 C54 . . . . 0.2(5) ?
C51 C52 C53 C54 . . . . -0.8(5) ?
C52 C53 C54 C55 . . . . -0.4(5) ?
C53 C54 C55 N51 . . . . 0.7(5) ?
C55 N51 C51 C52 . . . . -1.5(5) ?
C55 N51 C51 C56 . . . . 178.8(3) ?
C56 C51 C52 C53 . . . . -178.5(3) ?
O61 N61 C61 C62 . . . . -175.1(3) ?
O61 N61 C61 C66 . . . . 5.1(5) ?
O61 N61 C65 C64 . . . . 174.1(3) ?
N61 C61 C62 C63 . . . . 0.1(6) ?
C61 N61 C65 C64 . . . . -4.3(5) ?
C61 C62 C63 C64 . . . . -2.5(6) ?
C62 C63 C64 C65 . . . . 1.7(5) ?
C63 C64 C65 N61 . . . . 1.7(5) ?
C65 N61 C61 C62 . . . . 3.4(5) ?
C65 N61 C61 C66 . . . . -176.5(4) ?
C66 C61 C62 C63 . . . . 179.9(5) ?
O71 N71 C71 C72 . . . . -176.0(2) ?
O71 N71 C71 C76 . . . . 1.0(4) ?
O71 N71 C75 C74 . . . . 175.7(3) ?
N71 C71 C72 C73 . . . . 0.2(4) ?
C71 N71 C75 C74 . . . . -0.3(4) ?
C71 C72 C73 C74 . . . . -0.1(5) ?
C72 C73 C74 C75 . . . . -0.2(5) ?
C73 C74 C75 N71 . . . . 0.4(5) ?
C75 N71 C71 C72 . . . . 0.0(4) ?
C75 N71 C71 C76 . . . . 176.9(3) ?
C76 C71 C72 C73 . . . . -176.5(3) ?
O81 N81 C81 C82 . . . . 179.9(3) ?
O81 N81 C81 C86 . . . . -0.2(4) ?
O81 N81 C85 C84 . . . . 179.9(3) ?
N81 C81 C82 C83 . . . . 1.2(5) ?
C81 N81 C85 C84 . . . . 2.7(4) ?
C81 C82 C83 C84 . . . . 0.7(6) ?
C82 C83 C84 C85 . . . . -0.9(5) ?
C83 C84 C85 N81 . . . . -0.7(4) ?
C85 N81 C81 C82 . . . . -2.9(5) ?
C85 N81 C81 C86 . . . . 177.0(3) ?
C86 C81 C82 C83 . . . . -178.7(4) ?
